data_2003503
loop_
_publ_author_name
'Chiaroni, A.'
'Riche, C.'
'Baouid, A.'
'Benharref, A.'
'Hasnaoui, A.'
'Lavergne, J.-P.'

_publ_contact_author
;
      Dr Claude Riche
      Institut de Chimie des Substances Naturelles
      C.N.R.S.
      91198 Gif-sur-Yvette CEDEX
      France
;
_publ_section_title
;Ethyl
 3-(4-Chloroph\'enyl)-3a-m\'ethyl-5-ph\'enyl-3,3a,4,11-t\'etrahydro-3<i>H</i>-[1,2,4]triazolo[4,3-<i>a</i>][1,5]benzodiaz\'epine-1-carboxylate,
 C~26~H~23~ClN~4~O~2~
;
_journal_issue 5
_journal_name_full 'Acta Crystallographica Section C'
_journal_page_first 961
_journal_page_last 963
_journal_paper_doi 10.1107/S0108270194011418
_journal_volume 51
_journal_year 1995
_chemical_compound_source
;
synth\`ese
;
_chemical_formula_moiety 'C26 H23 Cl N4 O2'
_chemical_formula_sum 'C26 H23 Cl N4 O2'
_chemical_formula_weight 458.95
_chemical_name_systematic
;
 Ethyl 3-(4-chloroph\'enyl)-3a-m\'ethyl-
5-ph\'enyl-3,3a,4,11-t\'etrahydro-3H-[1,2,4] triazolo [4,3-a]
[1,5] benzodiaz\'epine
;
_space_group_IT_number 14
_symmetry_cell_setting monoclinic
_symmetry_space_group_name_Hall '-P 2ybc'
_symmetry_space_group_name_H-M 'P 1 21/c 1'
_atom_type_scat_source 'International Tables for X-ray Crystallography (1974, Tome IV, Table 2.2B'
_cell_angle_alpha 90.00
_cell_angle_beta 106.96(3)
_cell_angle_gamma 90.00
_cell_formula_units_Z 4
_cell_length_a 10.207(8)
_cell_length_b 26.978(12)
_cell_length_c 8.744(6)
_cell_measurement_reflns_used 25
_cell_measurement_temperature 293
_cell_measurement_theta_max 18.3
_cell_measurement_theta_min 11.2
_cell_volume 2303(3)
_computing_data_collection 'CAD-4 Software (Enraf-Nonius, 1989)'
_computing_data_reduction 'NONIUS (Riche, 1989) '
_computing_molecular_graphics 'R3M (Riche, 1983), ORTEP (Johnson, 1965)'
_computing_publication_material 'ACTACIF (Riche, 1992)'
_computing_structure_refinement 'SHELX76 (Sheldrick, 1976)'
_computing_structure_solution 'SHELXS86 (Sheldrick, 1985)'
_diffrn_ambient_temperature 293
_diffrn_measurement_device 'Nonius CAD4 diffractometer'
_diffrn_measurement_method \q/2\q
_diffrn_radiation_monochromator graphite
_diffrn_radiation_source 'X-ray tube'
_diffrn_radiation_type 'Cu K\a'
_diffrn_radiation_wavelength 1.5418
_diffrn_reflns_av_R_equivalents 0.022
_diffrn_reflns_limit_h_max 9
_diffrn_reflns_limit_h_min -10
_diffrn_reflns_limit_k_max 31
_diffrn_reflns_limit_k_min -18
_diffrn_reflns_limit_l_max 11
_diffrn_reflns_limit_l_min 0
_diffrn_reflns_number 4863
_diffrn_reflns_theta_max 64.71
_diffrn_reflns_theta_min 3.28
_diffrn_standards_decay_% 0
_diffrn_standards_interval_time 60
_diffrn_standards_number 3
_exptl_absorpt_coefficient_mu 1.71
_exptl_absorpt_correction_type none
_exptl_crystal_colour jaune
_exptl_crystal_density_diffrn 1.32
_exptl_crystal_description prism
_exptl_crystal_F_000 960.00
_exptl_crystal_size_max 0.50
_exptl_crystal_size_mid 0.35
_exptl_crystal_size_min 0.25
_refine_diff_density_max 0.30
_refine_diff_density_min -0.41
_refine_ls_extinction_method none
_refine_ls_goodness_of_fit_obs 1.99
_refine_ls_hydrogen_treatment noref
_refine_ls_matrix_type full
_refine_ls_number_parameters 298
_refine_ls_number_reflns 2510
_refine_ls_R_factor_obs 0.060
_refine_ls_shift/esd_max 0.04
_refine_ls_structure_factor_coef F
_refine_ls_weighting_scheme sigma
_refine_ls_wR_factor_obs 0.059
_reflns_number_observed 2520
_reflns_number_total 3817
_reflns_observed_criterion refl_observed_if_I_>_3.0_sigma(I)
_cod_data_source_file pa1148.cif
_cod_data_source_block benzo
_cod_original_cell_volume 2303.(3)
_cod_original_sg_symbol_H-M 'P 21/c'
_cod_database_code 2003503

loop_
_symmetry_equiv_pos_as_xyz
+x,+y,+z
-x,-y,-z
-x,1/2+y,1/2-z
+x,1/2-y,1/2+z

loop_
_atom_site_aniso_label
_atom_site_aniso_U_11
_atom_site_aniso_U_12
_atom_site_aniso_U_13
_atom_site_aniso_U_22
_atom_site_aniso_U_23
_atom_site_aniso_U_33
C1 0.0380(26) -0.0031(21) 0.0152(23) 0.0460(28) 0.0044(22) 0.0400(27)
N2 0.0434(22) -0.0134(18) 0.0181(19) 0.0499(23) -0.0062(18) 0.0432(23)
N3 0.0461(22) -0.0099(18) 0.0258(19) 0.0470(21) -0.0095(18) 0.0437(22)
C3a 0.0442(26) -0.0009(21) 0.0212(23) 0.0401(26) -0.0022(21) 0.0378(27)
C4 0.0402(25) -0.0050(21) 0.0158(22) 0.0415(26) -0.0016(21) 0.0416(27)
C5 0.0354(25) 0.0054(22) 0.0126(22) 0.0444(27) 0.0023(21) 0.0413(26)
N6 0.0372(21) 0.0065(18) 0.0194(19) 0.0482(22) 0.0126(18) 0.0495(22)
C6a 0.0347(25) 0.0028(22) 0.0162(22) 0.0524(29) 0.0040(22) 0.0427(28)
C7 0.0520(30) 0.0004(26) 0.0248(26) 0.0731(34) 0.0156(25) 0.0499(30)
C8 0.0624(36) -0.0032(31) 0.0455(31) 0.0920(40) -0.0049(31) 0.0643(36)
C9 0.0547(32) 0.0147(28) 0.0393(31) 0.0799(39) -0.0050(31) 0.0790(39)
C10 0.0455(28) 0.0173(24) 0.0257(25) 0.0648(32) 0.0072(25) 0.0585(32)
C10a 0.0351(25) 0.0026(21) 0.0185(22) 0.0504(28) 0.0022(22) 0.0404(26)
N11 0.0361(20) -0.0002(17) 0.0189(18) 0.0443(21) 0.0011(17) 0.0397(21)
C12 0.0462(30) -0.0080(26) 0.0196(26) 0.0595(33) 0.0004(26) 0.0511(32)
O13 0.0817(26) -0.0400(22) 0.0613(23) 0.1069(28) -0.0243(22) 0.0994(28)
O14 0.0746(25) -0.0484(21) 0.0419(22) 0.0978(28) -0.0378(21) 0.0871(26)
C15 0.1046(52) -0.0843(45) 0.0283(44) 0.1371(56) -0.0340(45) 0.0938(51)
C16 0.322(12) -0.277(10) 0.0047(80) 0.326(12) 0.0070(75) 0.1198(72)
C17 0.0373(25) 0.0007(21) 0.0163(22) 0.0453(27) 0.0037(21) 0.0370(26)
C18 0.0449(28) -0.0056(23) 0.0247(26) 0.0500(28) -0.0135(24) 0.0630(32)
C19 0.0549(31) 0.0017(26) 0.0332(28) 0.0605(32) -0.0105(26) 0.0645(33)
C20 0.0438(28) 0.0005(24) 0.0282(26) 0.0542(31) 0.0083(24) 0.0563(32)
C21 0.0473(29) -0.0129(23) 0.0188(25) 0.0474(28) 0.0017(23) 0.0567(31)
C22 0.0522(28) -0.0111(24) 0.0226(24) 0.0463(27) -0.0081(22) 0.0456(27)
Cl 0.0645(8) 0.0012(7) 0.0559(8) 0.0876(10) 0.0122(8) 0.1019(11)
C24 0.0684(32) 0.0074(23) 0.0301(27) 0.0404(27) 0.0060(22) 0.0562(29)
C25 0.0331(25) 0.0051(23) 0.0164(24) 0.0501(29) 0.0012(25) 0.0643(31)
C26 0.0527(31) 0.0179(27) 0.0394(30) 0.0671(34) 0.0203(29) 0.0938(40)
C27 0.0549(36) 0.0349(41) 0.0387(33) 0.1292(54) 0.0201(43) 0.0937(44)
C28 0.0818(51) 0.0295(49) 0.0502(52) 0.1151(60) -0.0634(59) 0.2066(77)
C29 0.0976(58) 0.0061(43) 0.1284(83) 0.0633(47) -0.0664(69) 0.502(13)
C30 0.0748(43) 0.0000(33) 0.1060(58) 0.0468(37) -0.0298(51) 0.362(10)

loop_
_atom_site_label
_atom_site_fract_x
_atom_site_fract_y
_atom_site_fract_z
_atom_site_U_iso_or_equiv
_atom_site_thermal_displace_type
_atom_site_calc_flag
_atom_site_calc_attached_atom
C1 0.1383(4) 0.6253(2) 0.4668(5) 0.043(5) Uani ? ?
N2 0.2281(3) 0.6265(1) 0.3900(4) 0.047(4) Uani ? ?
N3 0.3134(3) 0.6664(1) 0.4522(4) 0.047(4) Uani ? ?
C3a 0.2854(4) 0.6873(1) 0.5973(5) 0.042(5) Uani ? ?
C4 0.3898(4) 0.6707(1) 0.7542(5) 0.043(5) Uani ? ?
C5 0.3830(4) 0.6152(2) 0.7837(5) 0.042(5) Uani ? ?
N6 0.2853(3) 0.5961(1) 0.8285(4) 0.046(4) Uani ? ?
C6a 0.1750(4) 0.6258(2) 0.8412(5) 0.045(5) Uani ? ?
C7 0.1251(4) 0.6199(2) 0.9714(5) 0.060(6) Uani ? ?
C8 0.0140(5) 0.6467(2) 0.9834(6) 0.074(7) Uani ? ?
C9 -0.0512(5) 0.6795(2) 0.8643(6) 0.073(7) Uani ? ?
C10 -0.0049(4) 0.6850(2) 0.7320(5) 0.058(6) Uani ? ?
C10a 0.1067(4) 0.6582(2) 0.7195(5) 0.043(5) Uani ? ?
N11 0.1509(3) 0.6632(1) 0.5784(4) 0.041(4) Uani ? ?
C12 0.0236(5) 0.5895(2) 0.4318(6) 0.054(6) Uani ? ?
O13 -0.0611(3) 0.5882(1) 0.4985(4) 0.098(5) Uani ? ?
O14 0.0295(3) 0.5592(1) 0.3151(4) 0.089(5) Uani ? ?
C15 -0.0799(7) 0.5225(2) 0.2646(8) 0.116(10) Uani ? ?
C16 -0.1482(11) 0.5271(4) 0.1232(10) 0.27(2) Uani ? ?
C17 0.4321(4) 0.6722(2) 0.4055(5) 0.041(5) Uani ? ?
C18 0.4526(4) 0.6412(2) 0.2867(5) 0.054(5) Uani ? ?
C19 0.5655(5) 0.6472(2) 0.2324(5) 0.062(6) Uani ? ?
C20 0.6597(4) 0.6838(2) 0.2951(5) 0.053(6) Uani ? ?
C21 0.6409(4) 0.7143(2) 0.4113(5) 0.053(5) Uani ? ?
C22 0.5284(4) 0.7090(1) 0.4667(5) 0.050(5) Uani ? ?
Cl 0.8027(1) 0.6907(1) 0.2268(2) 0.086(2) Uani ? ?
C24 0.2661(4) 0.7436(1) 0.5914(5) 0.057(5) Uani ? ?
C25 0.4900(4) 0.5820(2) 0.7571(5) 0.051(5) Uani ? ?
C26 0.6061(5) 0.5977(2) 0.7258(6) 0.073(7) Uani ? ?
C27 0.7005(5) 0.5652(3) 0.6950(7) 0.095(8) Uani ? ?
C28 0.6764(7) 0.5166(3) 0.6916(9) 0.140(12) Uani ? ?
C29 0.5627(7) 0.5000(2) 0.7242(13) 0.231(19) Uani ? ?
C30 0.4684(6) 0.5323(2) 0.7541(10) 0.168(14) Uani ? ?
H4a 0.37101 0.68894 0.84508 0.047 Uiso calc C4
H4b 0.48398 0.67908 0.74967 0.047 Uiso calc C4
H7 0.17034 0.59585 1.05764 0.066 Uiso calc C7
H8 -0.01984 0.64247 1.07898 0.081 Uiso calc C8
H9 -0.13140 0.69923 0.87399 0.080 Uiso calc C9
H10 -0.05241 0.70842 0.64483 0.064 Uiso calc C10
H15a -0.14235 0.52611 0.33331 0.128 Uiso calc C15
H15b -0.03809 0.48871 0.27995 0.128 Uiso calc C15
H16a -0.22118 0.50110 0.09574 0.296 Uiso calc C16
H16b -0.19161 0.56067 0.10632 0.296 Uiso calc C16
H16c -0.08719 0.52322 0.05288 0.296 Uiso calc C16
H18 0.38466 0.61452 0.24051 0.060 Uiso calc C18
H19 0.57906 0.62474 0.14721 0.068 Uiso calc C19
H21 0.70964 0.74088 0.45686 0.058 Uiso calc C21
H22 0.51591 0.73187 0.55149 0.055 Uiso calc C22
H24a 0.24782 0.75513 0.69192 0.063 Uiso calc C24
H24b 0.35103 0.75995 0.58090 0.063 Uiso calc C24
H24c 0.18688 0.75262 0.49746 0.063 Uiso calc C24
H26 0.62415 0.63416 0.72485 0.081 Uiso calc C26
H27 0.78606 0.57806 0.67555 0.104 Uiso calc C27
H28 0.74170 0.49278 0.66527 0.154 Uiso calc C28
H29 0.54653 0.46344 0.72669 0.255 Uiso calc C29
H30 0.38325 0.51902 0.77379 0.185 Uiso calc C30

loop_
_geom_angle_atom_site_label_1
_geom_angle_atom_site_label_2
_geom_angle_atom_site_label_3
_geom_angle
_geom_angle_publ_flag
N2 C1 N11 114.3(4) yes
N2 C1 C12 123.4(4) yes
N11 C1 C12 122.1(4) yes
C1 N2 N3 106.0(3) yes
N2 N3 C3a 111.8(3) yes
N2 N3 C17 118.0(3) yes
C3a N3 C17 127.3(3) yes
N3 C3a C4 113.3(3) yes
N3 C3a N11 98.1(3) yes
N3 C3a C24 113.6(3) yes
C4 C3a N11 110.5(3) yes
C4 C3a C24 111.6(3) yes
N11 C3a C24 108.9(3) yes
C3a C4 C5 112.5(3) yes
C4 C5 N6 121.6(4) yes
C4 C5 C25 119.6(3) yes
N6 C5 C25 118.8(4) yes
C5 N6 C6a 120.4(3) yes
N6 C6a C7 119.5(4) yes
N6 C6a C10a 121.8(4) yes
C7 C6a C10a 118.5(4) yes
C6a C7 C8 120.8(4) yes
C7 C8 C9 120.5(5) yes
C8 C9 C10 119.6(5) yes
C9 C10 C10a 120.2(4) yes
C6a C10a C10 120.5(4) yes
C6a C10a N11 120.1(4) yes
C10 C10a N11 119.4(4) yes
C1 N11 C3a 107.0(3) yes
C1 N11 C10a 122.8(3) yes
C3a N11 C10a 117.3(3) yes
C1 C12 O13 124.6(4) yes
C1 C12 O14 110.6(4) yes
O13 C12 O14 124.7(4) yes
C12 O14 C15 116.7(4) yes
O14 C15 C16 113.2(7) yes
N3 C17 C18 118.9(4) yes
N3 C17 C22 122.9(4) yes
C18 C17 C22 118.1(4) yes
C17 C18 C19 120.6(4) yes
C18 C19 C20 120.2(4) yes
C19 C20 C21 119.8(4) yes
C19 C20 Cl 119.9(3) yes
C21 C20 Cl 120.4(3) yes
C20 C21 C22 120.8(4) yes
C17 C22 C21 120.4(4) yes
C5 C25 C26 124.7(4) yes
C5 C25 C30 118.4(4) yes
C26 C25 C30 116.7(5) yes
C25 C26 C27 122.5(5) yes
C26 C27 C28 119.6(6) yes
C27 C28 C29 119.1(7) yes
C28 C29 C30 121.3(8) yes
C25 C30 C29 120.7(6) yes

loop_
_geom_bond_atom_site_label_1
_geom_bond_atom_site_label_2
_geom_bond_distance
_geom_bond_publ_flag
C1 N2 1.285(5) yes
C1 N11 1.395(5) yes
C1 C12 1.478(6) yes
N2 N3 1.392(5) yes
N3 C3a 1.489(5) yes
N3 C17 1.396(5) yes
C3a C4 1.538(5) yes
C3a N11 1.483(5) yes
C3a C24 1.532(5) yes
C4 C5 1.524(6) yes
C5 N6 1.281(5) yes
C5 C25 1.481(6) yes
N6 C6a 1.413(5) yes
C6a C7 1.385(6) yes
C6a C10a 1.396(6) yes
C7 C8 1.375(7) yes
C8 C9 1.380(7) yes
C9 C10 1.379(7) yes
C10 C10a 1.380(6) yes
C10a N11 1.438(5) yes
C12 O13 1.176(6) yes
C12 O14 1.323(6) yes
O14 C15 1.460(7) yes
C15 C16 1.236(11) yes
C17 C18 1.394(6) yes
C17 C22 1.392(6) yes
C18 C19 1.378(6) yes
C19 C20 1.377(6) yes
C20 C21 1.364(6) yes
C20 Cl 1.741(5) yes
C21 C22 1.378(6) yes
C25 C26 1.360(7) yes
C25 C30 1.358(7) yes
C26 C27 1.387(8) yes
C27 C28 1.332(10) yes
C28 C29 1.350(11) yes
C29 C30 1.380(10) yes

loop_
_geom_torsion_atom_site_label_1
_geom_torsion_atom_site_label_2
_geom_torsion_atom_site_label_3
_geom_torsion_atom_site_label_4
_geom_torsion
_geom_torsion_publ_flag
N11 C1 N2 N3 2.0(3) yes
C1 N2 N3 C3a 9.2(3) yes
N2 N3 C3a N11 -15.1(3) yes
N3 C3a N11 C1 15.3(3) yes
C4 C3a N11 C10a 39.3(3) yes
C3a N11 C10a C6a -68.6(4) yes
N11 C10a C6a N6 -2.1(4) yes
C10a C6a N6 C5 47.9(4) yes
C6a N6 C5 C4 4.5(4) yes
N6 C5 C4 C3a -74.6(4) yes
C5 C4 C3a N11 43.2(3) yes
N6 C5 C25 C26 -172.8(6) yes
N2 N3 C17 C18 6.8(3) yes
N2 C1 C12 O14 1.4(4) yes
C1 C12 O14 C15 -178.4(6) yes
C12 O14 C15 C16 118.7(8) yes
